data_4318104
loop_
_publ_author_name
'Shaowu Du'
'Jason A. Kautz'
'Thomas D. McGrath'
'F. Gordon A. Stone'

_publ_contact_author_address
; Department of Chemistry
   Baylor University
   PO Box 97348
   Waco
   TX, 76798-7348
;
_publ_contact_author_email Gordon_Stone@baylor.edu
_publ_contact_author_fax '254 710 2403'
_publ_contact_author_name 'Prof. F. Gordon A. Stone'
_publ_contact_author_phone '254 710 4427'
_publ_section_title
;
 Unprecedented Cage-Carbon to Cage-Boron NMe3 Transfer in a Monocarbon
 Molybdenacarborane
;
_journal_name_full 'Inorganic Chemistry'
_journal_page_first 3202
_journal_page_last 3211
_journal_paper_doi 10.1021/ic020091w
_journal_volume 41
_journal_year 2002
_chemical_formula_sum 'C43 H49 B10 Br Mo N2 O3 P2'
_chemical_formula_weight 987.73
_space_group_IT_number 64
_symmetry_cell_setting orthorhombic
_symmetry_space_group_name_Hall '-C 2ac 2'
_symmetry_space_group_name_H-M 'C m c a'
_atom_sites_solution_hydrogens geom
_atom_sites_solution_primary direct
_atom_sites_solution_secondary difmap
_audit_creation_method SHELXL-97
_cell_angle_alpha 90.00
_cell_angle_beta 90.00
_cell_angle_gamma 90.00
_cell_formula_units_Z 8
_cell_length_a 26.961(5)
_cell_length_b 17.828(4)
_cell_length_c 18.911(4)
_cell_measurement_reflns_used 25
_cell_measurement_temperature 293(2)
_cell_measurement_theta_max 18
_cell_measurement_theta_min 10
_cell_volume 9090(3)
_computing_cell_refinement 'Enraf-Nonius CAD4 (1989)'
_computing_data_collection 'Enraf-Nonius CAD4 (1989)'
_computing_data_reduction 'XCAD4 Siemens Software (Harms, 1993)'
_computing_molecular_graphics 'XP in SHELXTL-PC (Bruker, 1995)'
_computing_publication_material 'SHELXL-97 (Sheldrick, 1997)'
_computing_structure_refinement 'SHELXL-97 (Sheldrick, 1997)'
_computing_structure_solution 'SHELXS-97 (Sheldrick, 1997)'
_diffrn_ambient_temperature 293(2)
_diffrn_measured_fraction_theta_full 0.996
_diffrn_measured_fraction_theta_max 0.996
_diffrn_measurement_device_type 'Enraf-Nonius CAD4'
_diffrn_measurement_method \w-\q
_diffrn_radiation_monochromator graphite
_diffrn_radiation_source 'fine-focus sealed tube'
_diffrn_radiation_type MoK\a
_diffrn_radiation_wavelength 0.71073
_diffrn_reflns_av_R_equivalents 0.0267
_diffrn_reflns_av_sigmaI/netI 0.0682
_diffrn_reflns_limit_h_max 0
_diffrn_reflns_limit_h_min -32
_diffrn_reflns_limit_k_max 21
_diffrn_reflns_limit_k_min 0
_diffrn_reflns_limit_l_max 2
_diffrn_reflns_limit_l_min -22
_diffrn_reflns_number 4683
_diffrn_reflns_theta_full 25.10
_diffrn_reflns_theta_max 25.10
_diffrn_reflns_theta_min 1.51
_diffrn_standards_decay_% 1.8
_diffrn_standards_interval_time 120
_diffrn_standards_number 3
_exptl_absorpt_coefficient_mu 1.280
_exptl_absorpt_correction_T_max 0.77310
_exptl_absorpt_correction_T_min 0.69220
_exptl_absorpt_correction_type numerical
_exptl_absorpt_process_details 'Bruker, 1995'
_exptl_crystal_colour brick-red
_exptl_crystal_density_diffrn 1.444
_exptl_crystal_density_method 'not measured'
_exptl_crystal_description blocks
_exptl_crystal_F_000 4016
_exptl_crystal_size_max 0.49
_exptl_crystal_size_mid 0.29
_exptl_crystal_size_min 0.21
_refine_diff_density_max 0.408
_refine_diff_density_min -0.506
_refine_diff_density_rms 0.074
_refine_ls_extinction_method none
_refine_ls_goodness_of_fit_ref 1.037
_refine_ls_hydrogen_treatment calc
_refine_ls_matrix_type full
_refine_ls_number_parameters 313
_refine_ls_number_reflns 4136
_refine_ls_number_restraints 0
_refine_ls_restrained_S_all 1.037
_refine_ls_R_factor_all 0.1114
_refine_ls_R_factor_gt 0.0533
_refine_ls_shift/su_max 0.001
_refine_ls_shift/su_mean 0.000
_refine_ls_structure_factor_coef Fsqd
_refine_ls_weighting_details 'calc w=1/[\s^2^(Fo^2^)+(0.0335P)^2^+23.6181P] where P=(Fo^2^+2Fc^2^)/3'
_refine_ls_weighting_scheme calc
_refine_ls_wR_factor_gt 0.0931
_refine_ls_wR_factor_ref 0.1098
_reflns_number_gt 2579
_reflns_number_total 4136
_reflns_threshold_expression >2sigma(I)
_cod_data_source_file ic020091w_2.cif
_cod_data_source_block 1
_cod_depositor_comments
;
The following automatic conversions were performed:

'_symmetry_cell_setting' value 'Orthorhombic' changed to
'orthorhombic' according to the built-in table from CIF Core
dictionary named 'cif_core.dic' version 2.4.1 from
2010-06-29.

'_exptl_absorpt_correction_type' value 'Numerical'
changed to 'numerical' according to the built-in table from CIF Core
dictionary named 'cif_core.dic' version 2.4.1 from 2010-06-29.

Automatic conversion script
Id: cif_fix_values 1646 2011-03-28 12:23:43Z adriana 

The following automatic conversions were performed:

data name '_atom_site_symetry_multiplicity' was replaced with
'_atom_site_symmetry_multiplicity' as specified in the replacement
file 'data/replacement-values/replacement_tags.lst'.

Automatic conversion script
Id: cif_correct_tags 9268 2022-04-12 08:56:07Z antanas 
;
_cod_database_code 4318104

loop_
_symmetry_equiv_pos_as_xyz
'x, y, z'
'-x, -y+1/2, z+1/2'
'-x, y+1/2, -z+1/2'
'x, -y, -z'
'x+1/2, y+1/2, z'
'-x+1/2, -y+1, z+1/2'
'-x+1/2, y+1, -z+1/2'
'x+1/2, -y+1/2, -z'
'-x, -y, -z'
'x, y-1/2, -z-1/2'
'x, -y-1/2, z-1/2'
'-x, y, z'
'-x+1/2, -y+1/2, -z'
'x+1/2, y, -z-1/2'
'x+1/2, -y, z-1/2'
'-x+1/2, y+1/2, z'

loop_
_atom_site_label
_atom_site_type_symbol
_atom_site_fract_x
_atom_site_fract_y
_atom_site_fract_z
_atom_site_U_iso_or_equiv
_atom_site_adp_type
_atom_site_occupancy
_atom_site_symmetry_multiplicity
_atom_site_calc_flag
_atom_site_refinement_flags
_atom_site_disorder_assembly
_atom_site_disorder_group
Mo Mo 0.5000 0.14580(3) 0.79972(3) 0.03903(19) Uani 1 2 d S . .
B2 B 0.5000 0.2024(4) 0.6815(4) 0.0349(19) Uani 1 2 d S . .
C1 C 0.5523(7) 0.1443(13) 0.703(2) 0.035(4) Uani 0.50 1 d P . 1
H1 H 0.5870 0.1675 0.7248 0.041 Uiso 0.50 1 calc PR . 1
B3 B 0.4517(9) 0.1499(16) 0.689(2) 0.035(4) Uani 0.50 1 d P . 2
H3 H 0.4171 0.1803 0.7003 0.041 Uiso 0.50 1 calc PR . 2
B4 B 0.4662(2) 0.0551(3) 0.7238(3) 0.0403(14) Uani 1 1 d . . .
H4 H 0.4429 0.0200 0.7582 0.048 Uiso 1 1 calc R A 2
B6 B 0.4673(2) 0.1628(3) 0.6101(3) 0.0430(15) Uani 1 1 d . . .
H6 H 0.4454 0.1968 0.5730 0.052 Uiso 1 1 calc R . 2
B7 B 0.4478(2) 0.0731(3) 0.6362(3) 0.0500(16) Uani 1 1 d . . .
H7 H 0.4127 0.0481 0.6181 0.060 Uiso 1 1 calc R B 2
B8 B 0.5000 0.0177(5) 0.6511(5) 0.047(2) Uani 1 2 d S . .
H8 H 0.5000 -0.0430 0.6406 0.057 Uiso 1 2 calc SR . .
B11 B 0.5000 0.0823(5) 0.5815(5) 0.053(2) Uani 1 2 d S . .
H11 H 0.5000 0.0643 0.5258 0.064 Uiso 1 2 calc SR . .
C2 C 0.5000 0.0683(5) 0.8733(5) 0.072(3) Uani 1 2 d S . .
O2 O 0.5000 0.0211(4) 0.9133(4) 0.104(2) Uani 1 2 d S . .
C3 C 0.5000 0.2396(4) 0.8588(4) 0.058(2) Uani 1 2 d S . .
O3 O 0.5000 0.2900(3) 0.8960(3) 0.088(2) Uani 1 2 d S . .
C4 C 0.4394(5) 0.1455(7) 0.8395(6) 0.057(3) Uani 0.50 1 d P . .
O4 O 0.3998(9) 0.1411(12) 0.8672(11) 0.171(11) Uani 0.50 1 d P . .
Br Br 0.59625(9) 0.16307(13) 0.84852(13) 0.0625(4) Uani 0.50 1 d P . .
N1 N 0.5000 0.2928(3) 0.6809(3) 0.0536(17) Uani 1 2 d S . .
C5 C 0.4542(2) 0.3225(3) 0.7154(3) 0.086(2) Uani 1 1 d . . .
H5A H 0.4514 0.3021 0.7622 0.129 Uiso 1 1 calc R . .
H5B H 0.4257 0.3082 0.6881 0.129 Uiso 1 1 calc R . .
H5C H 0.4560 0.3762 0.7181 0.129 Uiso 1 1 calc R . .
C6 C 0.5000 0.3258(4) 0.6072(4) 0.071(3) Uani 1 2 d S . .
H6A H 0.4706 0.3102 0.5827 0.106 Uiso 0.50 1 calc PR . .
H6B H 0.5287 0.3085 0.5820 0.106 Uiso 0.50 1 calc PR . .
H6C H 0.5007 0.3795 0.6102 0.106 Uiso 1 2 calc SR . .
P P 0.75375(5) 0.30903(6) 0.82889(6) 0.0301(3) Uani 1 1 d . . .
C11 C 0.76016(15) 0.2103(2) 0.8405(2) 0.0291(10) Uani 1 1 d . . .
C12 C 0.80021(18) 0.1748(3) 0.8095(3) 0.0433(12) Uani 1 1 d . . .
H12 H 0.8230 0.2029 0.7838 0.052 Uiso 1 1 calc R . .
C13 C 0.8068(2) 0.0983(3) 0.8161(3) 0.0535(15) Uani 1 1 d . . .
H13 H 0.8334 0.0744 0.7944 0.064 Uiso 1 1 calc R . .
C14 C 0.7735(2) 0.0589(3) 0.8550(3) 0.0631(17) Uani 1 1 d . . .
H14 H 0.7779 0.0075 0.8607 0.076 Uiso 1 1 calc R . .
C15 C 0.7339(2) 0.0932(3) 0.8860(3) 0.0623(17) Uani 1 1 d . . .
H15 H 0.7114 0.0649 0.9123 0.075 Uiso 1 1 calc R . .
C16 C 0.72683(18) 0.1688(3) 0.8788(2) 0.0421(12) Uani 1 1 d . . .
H16 H 0.6996 0.1920 0.8996 0.051 Uiso 1 1 calc R . .
C21 C 0.70017(16) 0.3408(2) 0.8762(2) 0.0312(10) Uani 1 1 d . . .
C22 C 0.65723(18) 0.3560(3) 0.8407(3) 0.0495(13) Uani 1 1 d . . .
H22 H 0.6558 0.3481 0.7922 0.059 Uiso 1 1 calc R . .
C23 C 0.6161(2) 0.3828(3) 0.8754(3) 0.0585(15) Uani 1 1 d . . .
H23 H 0.5873 0.3932 0.8502 0.070 Uiso 1 1 calc R . .
C24 C 0.6175(2) 0.3939(3) 0.9465(3) 0.0562(15) Uani 1 1 d . . .
H24 H 0.5895 0.4110 0.9704 0.067 Uiso 1 1 calc R . .
C25 C 0.6598(2) 0.3800(3) 0.9819(3) 0.0655(18) Uani 1 1 d . . .
H25 H 0.6608 0.3880 1.0304 0.079 Uiso 1 1 calc R . .
C26 C 0.70123(19) 0.3542(3) 0.9479(2) 0.0541(14) Uani 1 1 d . . .
H26 H 0.7302 0.3457 0.9734 0.065 Uiso 1 1 calc R . .
C31 C 0.80682(16) 0.3498(3) 0.8703(2) 0.0358(11) Uani 1 1 d . . .
C32 C 0.82470(19) 0.4181(3) 0.8480(3) 0.0513(14) Uani 1 1 d . . .
H32 H 0.8100 0.4422 0.8097 0.062 Uiso 1 1 calc R . .
C33 C 0.8647(2) 0.4515(3) 0.8826(4) 0.074(2) Uani 1 1 d . . .
H33 H 0.8774 0.4970 0.8668 0.089 Uiso 1 1 calc R . .
C34 C 0.8848(2) 0.4165(4) 0.9398(4) 0.081(2) Uani 1 1 d . . .
H34 H 0.9106 0.4396 0.9643 0.097 Uiso 1 1 calc R . .
C35 C 0.8682(2) 0.3490(4) 0.9617(3) 0.0700(17) Uani 1 1 d . . .
H35 H 0.8831 0.3252 1.0000 0.084 Uiso 1 1 calc R . .
C36 C 0.82924(18) 0.3156(3) 0.9271(3) 0.0511(14) Uani 1 1 d . . .
H36 H 0.8178 0.2691 0.9424 0.061 Uiso 1 1 calc R . .
N N 0.7500 0.3350(3) 0.7500 0.0342(12) Uani 1 2 d S . .

loop_
_atom_site_aniso_label
_atom_site_aniso_U_11
_atom_site_aniso_U_22
_atom_site_aniso_U_33
_atom_site_aniso_U_23
_atom_site_aniso_U_13
_atom_site_aniso_U_12
Mo 0.0478(4) 0.0323(3) 0.0370(3) 0.0005(3) 0.000 0.000
B2 0.035(4) 0.025(4) 0.044(5) -0.008(3) 0.000 0.000
C1 0.029(3) 0.039(4) 0.035(14) 0.011(5) -0.006(6) 0.018(7)
B3 0.029(3) 0.039(4) 0.035(14) 0.011(5) -0.006(6) 0.018(7)
B4 0.031(3) 0.034(3) 0.056(4) 0.002(3) 0.004(3) -0.004(3)
B6 0.036(3) 0.047(4) 0.045(4) 0.003(3) -0.006(3) 0.002(3)
B7 0.046(4) 0.043(3) 0.062(4) -0.007(3) -0.009(3) -0.006(3)
B8 0.049(5) 0.039(5) 0.054(6) -0.006(4) 0.000 0.000
B11 0.066(6) 0.044(5) 0.049(6) -0.009(5) 0.000 0.000
C2 0.113(8) 0.050(5) 0.053(6) 0.005(5) 0.000 0.000
O2 0.165(7) 0.068(4) 0.079(5) 0.035(4) 0.000 0.000
C3 0.071(6) 0.043(5) 0.058(5) -0.008(4) 0.000 0.000
O3 0.119(6) 0.067(4) 0.079(5) -0.035(4) 0.000 0.000
C4 0.038(7) 0.071(8) 0.062(8) -0.007(7) 0.029(6) -0.007(7)
O4 0.20(2) 0.16(2) 0.152(18) -0.016(13) 0.061(13) 0.012(14)
Br 0.0529(10) 0.0742(10) 0.0604(9) -0.0040(8) -0.0161(8) -0.0004(8)
N1 0.081(5) 0.029(3) 0.051(4) 0.005(3) 0.000 0.000
C5 0.134(6) 0.050(3) 0.075(5) 0.006(3) 0.026(4) 0.048(4)
C6 0.105(7) 0.041(5) 0.066(6) 0.019(4) 0.000 0.000
P 0.0307(6) 0.0301(6) 0.0295(6) -0.0003(5) 0.0032(6) -0.0017(6)
C11 0.026(3) 0.032(2) 0.030(2) 0.003(2) -0.006(2) -0.002(2)
C12 0.037(3) 0.041(3) 0.052(3) 0.003(3) -0.005(3) 0.001(2)
C13 0.049(3) 0.044(3) 0.068(4) -0.004(3) -0.014(3) 0.008(3)
C14 0.074(4) 0.032(3) 0.084(5) 0.004(3) -0.024(4) 0.005(3)
C15 0.074(4) 0.046(3) 0.067(4) 0.012(3) -0.005(3) -0.026(3)
C16 0.044(3) 0.040(3) 0.042(3) -0.002(2) 0.000(3) -0.006(2)
C21 0.035(3) 0.029(2) 0.030(3) 0.003(2) 0.006(2) 0.000(2)
C22 0.043(3) 0.067(3) 0.039(3) -0.012(3) 0.005(2) 0.005(3)
C23 0.038(3) 0.073(4) 0.065(4) -0.007(3) 0.001(3) 0.013(3)
C24 0.048(4) 0.066(4) 0.054(4) -0.003(3) 0.022(3) 0.013(3)
C25 0.064(4) 0.099(5) 0.034(3) -0.010(3) 0.016(3) 0.022(4)
C26 0.052(3) 0.081(4) 0.029(3) 0.004(3) 0.000(3) 0.016(3)
C31 0.030(3) 0.042(3) 0.035(3) -0.007(2) 0.006(2) -0.001(2)
C32 0.049(3) 0.040(3) 0.065(4) -0.013(3) 0.002(3) 0.000(3)
C33 0.054(4) 0.052(4) 0.115(6) -0.031(4) 0.013(4) -0.018(3)
C34 0.046(4) 0.100(6) 0.096(6) -0.063(5) -0.001(4) -0.010(4)
C35 0.049(4) 0.110(5) 0.051(4) -0.022(4) -0.007(3) -0.008(4)
C36 0.041(3) 0.070(4) 0.042(3) -0.007(3) -0.001(3) -0.010(3)
N 0.043(3) 0.026(3) 0.033(3) 0.000 0.005(3) 0.000

loop_
_atom_type_symbol
_atom_type_description
_atom_type_scat_dispersion_real
_atom_type_scat_dispersion_imag
_atom_type_scat_source
C C 0.0033 0.0016 'International Tables Vol C Tables 4.2.6.8 and 6.1.1.4'
H H 0.0000 0.0000 'International Tables Vol C Tables 4.2.6.8 and 6.1.1.4'
B B 0.0013 0.0007 'International Tables Vol C Tables 4.2.6.8 and 6.1.1.4'
N N 0.0061 0.0033 'International Tables Vol C Tables 4.2.6.8 and 6.1.1.4'
O O 0.0106 0.0060 'International Tables Vol C Tables 4.2.6.8 and 6.1.1.4'
P P 0.1023 0.0942 'International Tables Vol C Tables 4.2.6.8 and 6.1.1.4'
Br Br -0.2901 2.4595 'International Tables Vol C Tables 4.2.6.8 and 6.1.1.4'
Mo Mo -1.6832 0.6857 'International Tables Vol C Tables 4.2.6.8 and 6.1.1.4'

loop_
_geom_angle_atom_site_label_1
_geom_angle_atom_site_label_2
_geom_angle_atom_site_label_3
_geom_angle
_geom_angle_site_symmetry_1
_geom_angle_site_symmetry_3
_geom_angle_publ_flag
C4 Mo C2 72.6(4) 12_655 . ?
C4 Mo C2 72.6(4) . . y
C4 Mo C3 76.7(4) 12_655 . ?
C4 Mo C3 76.7(4) . . y
C2 Mo C3 101.1(3) . . y
C4 Mo C1 152.4(6) 12_655 12_655 y
C4 Mo C1 77.0(6) . 12_655 y
C2 Mo C1 123.6(5) . 12_655 y
C3 Mo C1 116.7(6) . 12_655 y
C4 Mo C1 77.0(6) 12_655 . y
C4 Mo C1 152.4(6) . . y
C2 Mo C1 123.6(5) . . y
C3 Mo C1 116.7(6) . . y
C4 Mo B4 127.3(4) 12_655 . y
C4 Mo B4 84.3(4) . . y
C2 Mo B4 87.1(3) . . y
C3 Mo B4 155.88(15) . . y
C1 Mo B4 43.1(6) 12_655 . ?
C1 Mo B4 75.3(6) . . ?
C4 Mo B4 84.3(4) 12_655 12_655 ?
C4 Mo B4 127.3(4) . 12_655 ?
C2 Mo B4 87.1(3) . 12_655 y
C3 Mo B4 155.88(15) . 12_655 y
C1 Mo B4 75.3(6) 12_655 12_655 ?
C1 Mo B4 43.1(6) . 12_655 ?
B4 Mo B4 45.8(3) . 12_655 ?
C4 Mo B2 112.5(4) 12_655 . ?
C4 Mo B2 112.5(4) . . y
C2 Mo B2 159.5(3) . . y
C3 Mo B2 99.5(3) . . y
C1 Mo B2 44.2(4) 12_655 . ?
C1 Mo B2 44.2(4) . . ?
B4 Mo B2 74.1(2) . . ?
B4 Mo B2 74.1(2) 12_655 . ?
C4 Mo B3 146.5(6) 12_655 . y
C4 Mo B3 82.9(6) . . y
C2 Mo B3 128.6(6) . . y
C3 Mo B3 116.6(7) . . y
C1 Mo B3 6.3(8) 12_655 . ?
C1 Mo B3 69.5(3) . . ?
B4 Mo B3 45.2(7) . . ?
B4 Mo B3 72.9(6) 12_655 . ?
B2 Mo B3 38.1(5) . . ?
C4 Mo B3 82.9(6) 12_655 12_655 y
C4 Mo B3 146.5(6) . 12_655 y
C2 Mo B3 128.6(6) . 12_655 y
C3 Mo B3 116.6(7) . 12_655 y
C1 Mo B3 69.5(3) 12_655 12_655 ?
C1 Mo B3 6.3(8) . 12_655 ?
B4 Mo B3 72.9(6) . 12_655 ?
B4 Mo B3 45.2(7) 12_655 12_655 ?
B2 Mo B3 38.1(5) . 12_655 ?
B3 Mo B3 63.6(9) . 12_655 ?
C4 Mo Br 135.4(4) . . y
C2 Mo Br 80.91(9) . . y
C3 Mo Br 73.90(7) . . y
C1 Mo Br 72.1(5) . . y
B4 Mo Br 130.12(14) . . y
B4 Mo Br 85.20(14) 12_655 . y
B2 Mo Br 104.94(6) . . y
B3 Mo Br 140.6(4) . . y
B3 Mo Br 77.7(5) 12_655 . y
B3 B2 B3 108(2) 12_655 . ?
B3 B2 N1 125.6(9) 12_655 . ?
B3 B2 N1 125.6(9) . . y
B3 B2 B6 55.0(16) 12_655 12_655 ?
B3 B2 B6 103.7(13) . 12_655 ?
N1 B2 B6 113.3(5) . 12_655 ?
B3 B2 B6 103.7(13) 12_655 . ?
B3 B2 B6 55.0(16) . . ?
N1 B2 B6 113.3(5) . . y
B6 B2 B6 60.1(4) 12_655 . ?
B3 B2 C1 8(3) 12_655 . ?
B3 B2 C1 106.3(6) . . ?
N1 B2 C1 125.3(8) . . y
B6 B2 C1 63.3(13) 12_655 . ?
B6 B2 C1 109.7(11) . . ?
B3 B2 C1 106.3(6) 12_655 12_655 ?
B3 B2 C1 8(3) . 12_655 ?
N1 B2 C1 125.3(8) . 12_655 ?
B6 B2 C1 109.7(11) 12_655 12_655 ?
B6 B2 C1 63.3(13) . 12_655 ?
C1 B2 C1 103.4(18) . 12_655 ?
B3 B2 Mo 71.6(16) 12_655 . ?
B3 B2 Mo 71.6(16) . . ?
N1 B2 Mo 114.7(4) . . y
B6 B2 Mo 122.3(4) 12_655 . ?
B6 B2 Mo 122.3(4) . . ?
C1 B2 Mo 63.6(13) . . ?
C1 B2 Mo 63.6(12) 12_655 . ?
B4 C1 B7 60.2(9) 12_655 12_655 ?
B4 C1 B2 111.1(11) 12_655 . ?
B7 C1 B2 104.2(13) 12_655 . ?
B4 C1 B6 107.2(14) 12_655 12_655 ?
B7 C1 B6 57.2(11) 12_655 12_655 ?
B2 C1 B6 57.4(7) . 12_655 ?
B4 C1 Mo 69.7(12) 12_655 . ?
B7 C1 Mo 124.5(13) 12_655 . ?
B2 C1 Mo 72.2(11) . . ?
B6 C1 Mo 124.8(8) 12_655 . ?
B6 B3 B2 67.5(10) . . ?
B6 B3 B7 65.1(16) . . ?
B2 B3 B7 118.2(15) . . ?
B6 B3 B4 114.7(17) . . ?
B2 B3 B4 112.9(17) . . ?
B7 B3 B4 59.1(10) . . ?
B6 B3 Mo 132.1(13) . . ?
B2 B3 Mo 70.2(16) . . ?
B7 B3 Mo 120.4(16) . . ?
B4 B3 Mo 63.8(13) . . ?
C1 B4 B7 62.2(13) 12_655 . ?
C1 B4 B8 108.8(11) 12_655 . ?
B7 B4 B8 59.1(3) . . ?
C1 B4 B4 106.9(6) 12_655 12_655 ?
B7 B4 B4 106.4(3) . 12_655 ?
B8 B4 B4 59.1(2) . 12_655 ?
C1 B4 B3 8.9(19) 12_655 . ?
B7 B4 B3 55.8(14) . . ?
B8 B4 B3 99.9(11) . . ?
B4 B4 B3 102.1(7) 12_655 . ?
C1 B4 Mo 67.2(12) 12_655 . ?
B7 B4 Mo 124.1(3) . . ?
B8 B4 Mo 122.1(3) . . ?
B4 B4 Mo 67.12(13) 12_655 . ?
B3 B4 Mo 71.0(14) . . ?
B3 B6 B7 61.1(12) . . ?
B3 B6 B2 57.5(13) . . ?
B7 B6 B2 107.4(4) . . ?
B3 B6 B6 105.6(12) . 12_655 ?
B7 B6 B6 107.5(3) . 12_655 ?
B2 B6 B6 60.0(2) . 12_655 ?
B3 B6 B11 107.9(11) . . ?
B7 B6 B11 59.8(3) . . ?
B2 B6 B11 108.1(4) . . ?
B6 B6 B11 60.1(2) 12_655 . ?
B3 B6 C1 2(2) . 12_655 ?
B7 B6 C1 59.2(8) . 12_655 ?
B2 B6 C1 59.3(8) . 12_655 ?
B6 B6 C1 106.4(8) 12_655 12_655 ?
B11 B6 C1 106.7(8) . 12_655 ?
B3 B7 B8 108.2(12) . . ?
B3 B7 B6 53.8(11) . . ?
B8 B7 B6 108.6(4) . . ?
B3 B7 B11 102.7(8) . . ?
B8 B7 B11 60.0(4) . . ?
B6 B7 B11 60.5(4) . . ?
B3 B7 B4 65.1(14) . . ?
B8 B7 B4 61.1(4) . . ?
B6 B7 B4 110.3(4) . . ?
B11 B7 B4 110.2(4) . . ?
B3 B7 C1 9.7(18) . 12_655 ?
B8 B7 C1 106.7(10) . 12_655 ?
B6 B7 C1 63.6(8) . 12_655 ?
B11 B7 C1 110.6(6) . 12_655 ?
B4 B7 C1 57.6(11) . 12_655 ?
B7 B8 B7 107.8(6) 12_655 . ?
B7 B8 B11 60.4(3) 12_655 . ?
B7 B8 B11 60.4(3) . . ?
B7 B8 B4 59.9(3) 12_655 12_655 ?
B7 B8 B4 109.1(5) . 12_655 ?
B11 B8 B4 109.6(5) . 12_655 ?
B7 B8 B4 109.1(5) 12_655 . ?
B7 B8 B4 59.9(3) . . ?
B11 B8 B4 109.6(5) . . ?
B4 B8 B4 61.7(5) 12_655 . ?
B8 B11 B7 59.6(3) . 12_655 ?
B8 B11 B7 59.6(3) . . ?
B7 B11 B7 106.7(6) 12_655 . ?
B8 B11 B6 107.7(5) . 12_655 ?
B7 B11 B6 59.7(3) 12_655 12_655 ?
B7 B11 B6 107.2(5) . 12_655 ?
B8 B11 B6 107.7(5) . . ?
B7 B11 B6 107.2(5) 12_655 . ?
B7 B11 B6 59.7(3) . . ?
B6 B11 B6 59.8(4) 12_655 . ?
O2 C2 Mo 176.8(8) . . y
O3 C3 Mo 175.7(7) . . y
O4 C4 Mo 176.2(17) . . y
Br O4 C4 59(2) 12_655 . ?
O4 Br C4 94(3) 12_655 12_655 ?
O4 Br Mo 109(3) 12_655 . ?
C4 Br Mo 14.7(7) 12_655 . ?
C5 N1 C5 111.6(7) 12_655 . ?
C5 N1 C6 105.4(4) 12_655 . ?
C5 N1 C6 105.4(4) . . ?
C5 N1 B2 110.5(4) 12_655 . ?
C5 N1 B2 110.5(4) . . ?
C6 N1 B2 113.3(6) . . ?
N P C11 114.6(2) . . ?
N P C31 110.41(18) . . ?
C11 P C31 105.7(2) . . ?
N P C21 109.28(17) . . ?
C11 P C21 109.2(2) . . ?
C31 P C21 107.39(19) . . ?
C16 C11 C12 119.3(4) . . ?
C16 C11 P 122.3(3) . . ?
C12 C11 P 118.4(3) . . ?
C13 C12 C11 120.9(5) . . ?
C14 C13 C12 118.4(5) . . ?
C13 C14 C15 121.3(5) . . ?
C14 C15 C16 120.4(5) . . ?
C15 C16 C11 119.6(5) . . ?
C22 C21 C26 117.8(4) . . ?
C22 C21 P 120.1(3) . . ?
C26 C21 P 122.0(4) . . ?
C21 C22 C23 121.3(5) . . ?
C24 C23 C22 120.0(5) . . ?
C25 C24 C23 119.2(5) . . ?
C24 C25 C26 121.4(5) . . ?
C25 C26 C21 120.2(5) . . ?
C32 C31 C36 118.5(5) . . ?
C32 C31 P 120.5(4) . . ?
C36 C31 P 120.9(4) . . ?
C31 C32 C33 120.3(5) . . ?
C34 C33 C32 119.1(6) . . ?
C35 C34 C33 121.3(6) . . ?
C34 C35 C36 119.7(6) . . ?
C35 C36 C31 121.0(5) . . ?
P N P 145.6(3) 7_646 . ?

loop_
_geom_bond_atom_site_label_1
_geom_bond_atom_site_label_2
_geom_bond_distance
_geom_bond_site_symmetry_2
_geom_bond_publ_flag
Mo C4 1.799(12) 12_655 ?
Mo C4 1.799(12) . y
Mo C2 1.961(9) . y
Mo C3 2.010(8) . y
Mo C1 2.31(4) 12_655 ?
Mo C1 2.31(4) . y
Mo B4 2.347(5) . y
Mo B4 2.347(5) 12_655 ?
Mo B2 2.452(8) . y
Mo B3 2.47(5) . y
Mo B3 2.47(5) 12_655 ?
Mo Br 2.771(3) . y
B2 B3 1.61(2) 12_655 ?
B2 B3 1.61(2) . ?
B2 N1 1.613(8) . y
B2 B6 1.762(8) 12_655 ?
B2 B6 1.762(8) . ?
B2 C1 1.797(16) . ?
B2 C1 1.797(16) 12_655 ?
C1 B4 1.71(3) 12_655 ?
C1 B7 1.79(3) 12_655 ?
C1 B6 1.87(3) 12_655 ?
B3 B6 1.56(4) . ?
B3 B7 1.69(4) . ?
B3 B4 1.86(3) . ?
B4 C1 1.71(3) 12_655 ?
B4 B7 1.758(8) . ?
B4 B8 1.779(9) . ?
B4 B4 1.825(11) 12_655 ?
B6 B7 1.754(8) . ?
B6 B6 1.763(11) 12_655 ?
B6 B11 1.769(9) . ?
B6 C1 1.87(3) 12_655 ?
B7 B8 1.743(8) . ?
B7 B11 1.756(8) . ?
B7 C1 1.79(3) 12_655 ?
B8 B7 1.743(8) 12_655 ?
B8 B11 1.750(12) . ?
B8 B4 1.779(9) 12_655 ?
B11 B7 1.756(8) 12_655 ?
B11 B6 1.769(9) 12_655 ?
C2 O2 1.132(9) . y
C3 O3 1.142(8) . y
C4 O4 1.19(2) . y
N1 C5 1.494(6) 12_655 ?
N1 C5 1.494(6) . ?
N1 C6 1.513(9) . ?
P N 1.5654(18) . ?
P C11 1.781(4) . ?
P C31 1.785(5) . ?
P C21 1.791(4) . ?
C11 C16 1.370(6) . ?
C11 C12 1.383(6) . ?
C12 C13 1.381(6) . ?
C13 C14 1.357(7) . ?
C14 C15 1.364(7) . ?
C15 C16 1.370(7) . ?
C21 C22 1.365(6) . ?
C21 C26 1.378(6) . ?
C22 C23 1.374(6) . ?
C23 C24 1.359(7) . ?
C24 C25 1.345(7) . ?
C25 C26 1.369(7) . ?
C31 C32 1.376(6) . ?
C31 C36 1.376(6) . ?
C32 C33 1.394(7) . ?
C33 C34 1.363(9) . ?
C34 C35 1.348(9) . ?
C35 C36 1.374(7) . ?
N P 1.5654(18) 7_646 ?
